data_7248581
loop_
_publ_author_name
'Trofimova, Olesya Yu.'
'Meshcheryakova, Irina N.'
'Druzhkov, Nikolai O.'
'Ershova, Irina V.'
'Maleeva, Arina V.'
'Cherkasov, Anton V.'
'Yakushev, Ilya A.'
'Dorovatovskii, Pavel V.'
'Aysin, Rinat R.'
'Piskunov, Alexandr V.'

_publ_section_title
;
 Structural diversity of cadmium coordination polymers based on an
 extended anilate-type ligand
;
_journal_issue 23
_journal_name_full CrystEngComm
_journal_page_first 3077
_journal_page_last 3087
_journal_paper_doi 10.1039/D4CE00272E
_journal_volume 26
_journal_year 2024
_chemical_formula_moiety 'C37 H49 Cd N3 O5'
_chemical_formula_sum 'C37 H49 Cd N3 O5'
_chemical_formula_weight 728.19
_space_group_crystal_system monoclinic
_space_group_IT_number 14
_space_group_name_Hall '-P 2yn'
_space_group_name_H-M_alt 'P 1 21/n 1'
_atom_sites_solution_hydrogens geom
_atom_sites_solution_primary difmap
_audit_creation_method SHELXL-2017/1
_audit_update_record
;
2022-04-01 deposited with the CCDC.	2024-04-25 downloaded from the CCDC.
;
_cell_angle_alpha 90
_cell_angle_beta 101.261(15)
_cell_angle_gamma 90
_cell_formula_units_Z 4
_cell_length_a 16.372(8)
_cell_length_b 10.139(3)
_cell_length_c 22.227(4)
_cell_measurement_reflns_used 15620
_cell_measurement_temperature 100(2)
_cell_measurement_theta_max 30.970
_cell_measurement_theta_min 1.915
_cell_volume 3619(2)
_computing_cell_refinement 'XDS (Kabsch, 2010)'
_computing_data_collection 'Marccd (Doyle, 2011)'
_computing_data_reduction 'XDS (Kabsch, 2010)'
_computing_molecular_graphics 'Bruker SHELXTL'
_computing_publication_material SHELXTL
_computing_structure_refinement 'SHELXL-2017/1 (Sheldrick, 2017)'
_computing_structure_solution 'SHELXT-2018/2 (Sheldrick, 2015)'
_diffrn_ambient_temperature 100(2)
_diffrn_measured_fraction_theta_full 0.998
_diffrn_measured_fraction_theta_max 0.995
_diffrn_measurement_device_type 'Rayonix SX165 CCD'
_diffrn_measurement_method \f
_diffrn_radiation_type synchrotron
_diffrn_radiation_wavelength 0.79313
_diffrn_reflns_av_R_equivalents 0.1102
_diffrn_reflns_av_unetI/netI 0.0615
_diffrn_reflns_Laue_measured_fraction_full 0.998
_diffrn_reflns_Laue_measured_fraction_max 0.995
_diffrn_reflns_limit_h_max 21
_diffrn_reflns_limit_h_min -21
_diffrn_reflns_limit_k_max 13
_diffrn_reflns_limit_k_min -12
_diffrn_reflns_limit_l_max 28
_diffrn_reflns_limit_l_min -28
_diffrn_reflns_number 53524
_diffrn_reflns_point_group_measured_fraction_full 0.998
_diffrn_reflns_point_group_measured_fraction_max 0.995
_diffrn_reflns_theta_full 28.417
_diffrn_reflns_theta_max 30.970
_diffrn_reflns_theta_min 1.915
_exptl_absorpt_coefficient_mu 0.868
_exptl_absorpt_correction_T_max 1.000
_exptl_absorpt_correction_T_min 0.001
_exptl_absorpt_correction_type empirical
_exptl_absorpt_process_details 'XDS (Kabsch, 2010)'
_exptl_crystal_colour violet
_exptl_crystal_density_diffrn 1.337
_exptl_crystal_density_meas ?
_exptl_crystal_description prism
_exptl_crystal_F_000 1520
_exptl_crystal_size_max 0.120
_exptl_crystal_size_mid 0.100
_exptl_crystal_size_min 0.050
_refine_diff_density_max 0.807
_refine_diff_density_min -1.118
_refine_diff_density_rms 0.092
_refine_ls_extinction_coef 0.00128(14)
_refine_ls_extinction_expression Fc^*^=kFc[1+0.001xFc^2^\l^3^/sin(2\q)]^-1/4^
_refine_ls_extinction_method 'SHELXL-2017/1 (Sheldrick 2017)'
_refine_ls_goodness_of_fit_ref 1.016
_refine_ls_hydrogen_treatment constr
_refine_ls_matrix_type full
_refine_ls_number_parameters 430
_refine_ls_number_reflns 8220
_refine_ls_number_restraints 0
_refine_ls_restrained_S_all 1.016
_refine_ls_R_factor_all 0.0833
_refine_ls_R_factor_gt 0.0456
_refine_ls_shift/su_max 0.000
_refine_ls_shift/su_mean 0.000
_refine_ls_structure_factor_coef Fsqd
_refine_ls_weighting_details 'w=1/[\s^2^(Fo^2^)+(0.0390P)^2^+4.4888P] where P=(Fo^2^+2Fc^2^)/3'
_refine_ls_weighting_scheme calc
_refine_ls_wR_factor_gt 0.0922
_refine_ls_wR_factor_ref 0.1070
_reflns_Friedel_coverage 0.000
_reflns_number_gt 5574
_reflns_number_total 8220
_reflns_threshold_expression 'I > 2\s(I)'
_cod_data_source_file d4ce00272e2.cif
_cod_data_source_block mina4
_cod_depositor_comments
;
The following automatic conversions were performed:

data item '_exptl_crystal_density_meas' value 'not measured' was
changed to '?' -- the value is perceived as not measured.

Automatic conversion script
Id: cif_fix_values 8170 2020-07-09 18:12:32Z antanas 

 Adding full bibliography for 7248579--7248584.cif.
;
_cod_original_sg_symbol_H-M 'P 21/n'
_cod_database_code 7248581
_shelx_shelxl_version_number 2017/1
_shelx_space_group_comment
;
The symmetry employed for this shelxl refinement is uniquely defined
by the following loop, which should always be used as a source of
symmetry information in preference to the above space-group names.
They are only intended as comments.
;
_shelx_estimated_absorpt_t_min 0.903
_shelx_estimated_absorpt_t_max 0.958

loop_
_space_group_symop_operation_xyz
'x, y, z'
'-x+1/2, y+1/2, -z+1/2'
'-x, -y, -z'
'x-1/2, -y-1/2, z-1/2'

loop_
_atom_site_label
_atom_site_type_symbol
_atom_site_fract_x
_atom_site_fract_y
_atom_site_fract_z
_atom_site_U_iso_or_equiv
_atom_site_adp_type
_atom_site_occupancy
_atom_site_site_symmetry_order
_atom_site_calc_flag
_atom_site_refinement_flags_posn
_atom_site_refinement_flags_adp
_atom_site_refinement_flags_occupancy
_atom_site_disorder_assembly
_atom_site_disorder_group
Cd1 Cd 0.04828(2) 0.13025(3) 0.47382(2) 0.02917(9) Uani 1 1 d . . . . .
O1 O 0.08661(15) 0.2523(3) 0.40436(13) 0.0339(6) Uani 1 1 d . . . . .
O2 O 0.18352(16) 0.2157(3) 0.51398(13) 0.0358(6) Uani 1 1 d . . . . .
O3 O 0.87354(16) 0.0505(3) 0.54834(12) 0.0346(6) Uani 1 1 d . . . . .
O4 O 0.92851(14) 0.0195(3) 0.44635(12) 0.0285(6) Uani 1 1 d . . . . .
O5 O -0.00227(17) 0.2883(3) 0.53007(13) 0.0369(6) Uani 1 1 d . . . . .
N1 N 0.33160(19) 0.3146(3) 0.32960(15) 0.0338(7) Uani 1 1 d . . . . .
N2 N 0.67181(18) 0.2032(3) 0.34347(15) 0.0303(7) Uani 1 1 d . . . . .
N3 N 0.06716(19) 0.3906(3) 0.61555(14) 0.0332(7) Uani 1 1 d . . . . .
C1 C 0.1648(2) 0.2831(4) 0.40982(18) 0.0306(8) Uani 1 1 d . . . . .
C2 C 0.2015(2) 0.3261(4) 0.36235(18) 0.0298(8) Uani 1 1 d . . . . .
C3 C 0.2927(2) 0.3257(4) 0.37526(18) 0.0305(8) Uani 1 1 d . . . . .
C4 C 0.3386(2) 0.3354(4) 0.43903(18) 0.0329(9) Uani 1 1 d . . . . .
H4 H 0.395769 0.359386 0.445854 0.040 Uiso 1 1 calc R U . . .
C5 C 0.3041(2) 0.3120(4) 0.48811(18) 0.0303(8) Uani 1 1 d . . . . .
C6 C 0.2165(2) 0.2663(4) 0.47370(18) 0.0298(8) Uani 1 1 d . . . . .
C7 C 0.1505(2) 0.3505(4) 0.29760(17) 0.0323(8) Uani 1 1 d . . . . .
C8 C 0.0662(2) 0.4158(4) 0.30032(19) 0.0368(9) Uani 1 1 d . . . . .
H8A H 0.031970 0.354423 0.318770 0.055 Uiso 1 1 calc R U . . .
H8B H 0.037385 0.438385 0.258707 0.055 Uiso 1 1 calc R U . . .
H8C H 0.075824 0.496162 0.325213 0.055 Uiso 1 1 calc R U . . .
C9 C 0.1347(3) 0.2187(5) 0.2638(2) 0.0446(11) Uani 1 1 d . . . . .
H9A H 0.187891 0.179846 0.259112 0.067 Uiso 1 1 calc R U . . .
H9B H 0.099802 0.233205 0.223160 0.067 Uiso 1 1 calc R U . . .
H9C H 0.106107 0.158521 0.287333 0.067 Uiso 1 1 calc R U . . .
C10 C 0.1931(3) 0.4477(5) 0.26031(19) 0.0413(10) Uani 1 1 d . . . . .
H10A H 0.210922 0.526231 0.285133 0.062 Uiso 1 1 calc R U . . .
H10B H 0.153741 0.473498 0.223066 0.062 Uiso 1 1 calc R U . . .
H10C H 0.241731 0.405312 0.248992 0.062 Uiso 1 1 calc R U . . .
C11 C 0.3500(2) 0.3242(4) 0.55456(18) 0.0339(9) Uani 1 1 d . . . . .
C12 C 0.3666(3) 0.1846(4) 0.5819(2) 0.0461(11) Uani 1 1 d . . . . .
H12A H 0.313465 0.139282 0.580907 0.069 Uiso 1 1 calc R U . . .
H12B H 0.396862 0.191244 0.624407 0.069 Uiso 1 1 calc R U . . .
H12C H 0.400004 0.134551 0.557702 0.069 Uiso 1 1 calc R U . . .
C13 C 0.4341(2) 0.3936(5) 0.55834(19) 0.0408(10) Uani 1 1 d . . . . .
H13A H 0.469203 0.341583 0.536201 0.061 Uiso 1 1 calc R U . . .
H13B H 0.461850 0.402178 0.601414 0.061 Uiso 1 1 calc R U . . .
H13C H 0.425100 0.481438 0.539807 0.061 Uiso 1 1 calc R U . . .
C14 C 0.2986(2) 0.4039(4) 0.59272(19) 0.0382(10) Uani 1 1 d . . . . .
H14A H 0.284663 0.490027 0.573453 0.057 Uiso 1 1 calc R U . . .
H14B H 0.331107 0.416404 0.634267 0.057 Uiso 1 1 calc R U . . .
H14C H 0.247200 0.356013 0.594795 0.057 Uiso 1 1 calc R U . . .
C15 C 0.4176(2) 0.2897(4) 0.33832(18) 0.0310(8) Uani 1 1 d . . . . .
C16 C 0.4648(2) 0.3611(4) 0.30321(17) 0.0335(8) Uani 1 1 d . . . . .
H16 H 0.439119 0.429080 0.276687 0.040 Uiso 1 1 calc R U . . .
C17 C 0.5483(2) 0.3337(4) 0.30677(18) 0.0328(9) Uani 1 1 d . . . . .
H17 H 0.579253 0.383259 0.282660 0.039 Uiso 1 1 calc R U . . .
C18 C 0.5880(2) 0.2342(4) 0.34525(17) 0.0299(8) Uani 1 1 d . . . . .
C19 C 0.5403(2) 0.1590(4) 0.37846(19) 0.0357(9) Uani 1 1 d . . . . .
H19 H 0.565428 0.088536 0.403602 0.043 Uiso 1 1 calc R U . . .
C20 C 0.4564(2) 0.1869(4) 0.37482(19) 0.0344(9) Uani 1 1 d . . . . .
H20 H 0.424910 0.135002 0.397619 0.041 Uiso 1 1 calc R U . . .
C21 C 0.7282(2) 0.1870(4) 0.39324(18) 0.0288(8) Uani 1 1 d . . . . .
C22 C 0.8105(2) 0.1320(4) 0.38837(16) 0.0286(7) Uani 1 1 d . . . . .
C23 C 0.8579(2) 0.0863(4) 0.44171(17) 0.0281(8) Uani 1 1 d . . . . .
C24 C 0.8316(2) 0.1033(4) 0.50220(17) 0.0282(8) Uani 1 1 d . . . . .
C25 C 0.7575(2) 0.1823(4) 0.50710(18) 0.0299(8) Uani 1 1 d . . . . .
C26 C 0.7107(2) 0.2202(4) 0.45346(17) 0.0307(8) Uani 1 1 d . . . . .
H26 H 0.662858 0.272256 0.454673 0.037 Uiso 1 1 calc R U . . .
C27 C 0.8322(2) 0.1114(4) 0.32431(16) 0.0285(8) Uani 1 1 d . . . . .
C28 C 0.8122(2) 0.2339(4) 0.28346(18) 0.0332(9) Uani 1 1 d . . . . .
H28A H 0.752289 0.252030 0.276812 0.050 Uiso 1 1 calc R U . . .
H28B H 0.828337 0.217906 0.243893 0.050 Uiso 1 1 calc R U . . .
H28C H 0.843084 0.309771 0.303585 0.050 Uiso 1 1 calc R U . . .
C29 C 0.7833(2) -0.0084(4) 0.29499(19) 0.0344(9) Uani 1 1 d . . . . .
H29A H 0.801372 -0.087128 0.319563 0.052 Uiso 1 1 calc R U . . .
H29B H 0.793411 -0.020799 0.253338 0.052 Uiso 1 1 calc R U . . .
H29C H 0.723673 0.006006 0.293271 0.052 Uiso 1 1 calc R U . . .
C30 C 0.9257(2) 0.0849(4) 0.32576(18) 0.0311(8) Uani 1 1 d . . . . .
H30A H 0.959271 0.152998 0.350345 0.047 Uiso 1 1 calc R U . . .
H30B H 0.936224 0.086700 0.283847 0.047 Uiso 1 1 calc R U . . .
H30C H 0.940821 -0.001902 0.344001 0.047 Uiso 1 1 calc R U . . .
C31 C 0.7344(2) 0.2026(4) 0.56953(18) 0.0358(9) Uani 1 1 d . . . . .
C32 C 0.8054(3) 0.2671(5) 0.6151(2) 0.0499(12) Uani 1 1 d . . . . .
H32A H 0.855163 0.211402 0.619919 0.075 Uiso 1 1 calc R U . . .
H32B H 0.788781 0.277259 0.654889 0.075 Uiso 1 1 calc R U . . .
H32C H 0.817658 0.353972 0.599677 0.075 Uiso 1 1 calc R U . . .
C33 C 0.7120(3) 0.0677(5) 0.5936(2) 0.0489(11) Uani 1 1 d . . . . .
H33A H 0.670402 0.024083 0.562193 0.073 Uiso 1 1 calc R U . . .
H33B H 0.689126 0.080342 0.630783 0.073 Uiso 1 1 calc R U . . .
H33C H 0.762095 0.012787 0.603126 0.073 Uiso 1 1 calc R U . . .
C34 C 0.6579(3) 0.2917(6) 0.5641(2) 0.0567(14) Uani 1 1 d . . . . .
H34A H 0.669401 0.376732 0.546551 0.085 Uiso 1 1 calc R U . . .
H34B H 0.645132 0.305745 0.604931 0.085 Uiso 1 1 calc R U . . .
H34C H 0.610295 0.249648 0.537504 0.085 Uiso 1 1 calc R U . . .
C35 C 0.0294(2) 0.2888(4) 0.58563(19) 0.0366(9) Uani 1 1 d . . . . .
H35 H 0.026156 0.209955 0.608115 0.044 Uiso 1 1 calc R U . . .
C36 C 0.0740(3) 0.5154(4) 0.5837(2) 0.0429(10) Uani 1 1 d . . . . .
H36A H 0.068082 0.498903 0.539646 0.064 Uiso 1 1 calc R U . . .
H36B H 0.128563 0.555179 0.599492 0.064 Uiso 1 1 calc R U . . .
H36C H 0.030026 0.575655 0.590761 0.064 Uiso 1 1 calc R U . . .
C37 C 0.1043(3) 0.3831(5) 0.68052(18) 0.0408(10) Uani 1 1 d . . . . .
H37A H 0.091499 0.297345 0.696748 0.061 Uiso 1 1 calc R U . . .
H37B H 0.081639 0.453597 0.702612 0.061 Uiso 1 1 calc R U . . .
H37C H 0.164832 0.393453 0.685953 0.061 Uiso 1 1 calc R U . . .

loop_
_atom_site_aniso_label
_atom_site_aniso_U_11
_atom_site_aniso_U_22
_atom_site_aniso_U_33
_atom_site_aniso_U_23
_atom_site_aniso_U_13
_atom_site_aniso_U_12
Cd1 0.02047(12) 0.03372(15) 0.03346(14) 0.00239(14) 0.00564(9) -0.00052(12)
O1 0.0217(12) 0.0407(17) 0.0391(15) 0.0095(12) 0.0055(11) -0.0033(11)
O2 0.0271(13) 0.0432(17) 0.0367(15) 0.0047(13) 0.0053(11) -0.0045(12)
O3 0.0315(14) 0.0422(17) 0.0303(14) 0.0011(12) 0.0064(11) 0.0075(12)
O4 0.0173(11) 0.0346(15) 0.0337(14) 0.0029(11) 0.0056(10) 0.0008(10)
O5 0.0346(15) 0.0378(17) 0.0372(16) -0.0055(13) 0.0040(12) 0.0055(12)
N1 0.0247(15) 0.0394(19) 0.0389(18) 0.0003(15) 0.0103(13) 0.0017(13)
N2 0.0230(15) 0.0333(18) 0.0352(17) 0.0005(14) 0.0067(13) 0.0017(13)
N3 0.0320(16) 0.0332(19) 0.0332(16) -0.0008(14) 0.0032(13) 0.0041(14)
C1 0.0220(17) 0.030(2) 0.039(2) 0.0009(17) 0.0064(15) -0.0010(14)
C2 0.0221(17) 0.033(2) 0.035(2) 0.0005(16) 0.0075(15) 0.0026(14)
C3 0.0253(17) 0.029(2) 0.038(2) 0.0005(16) 0.0085(15) -0.0004(14)
C4 0.0222(17) 0.035(2) 0.042(2) 0.0014(17) 0.0075(15) -0.0001(14)
C5 0.0231(17) 0.031(2) 0.037(2) 0.0009(16) 0.0059(15) 0.0002(15)
C6 0.0239(17) 0.031(2) 0.035(2) 0.0011(16) 0.0071(15) -0.0010(15)
C7 0.0271(17) 0.038(2) 0.0323(19) -0.0014(17) 0.0060(14) 0.0007(16)
C8 0.0290(19) 0.048(3) 0.034(2) 0.0046(18) 0.0081(16) 0.0045(17)
C9 0.037(2) 0.050(3) 0.044(2) -0.007(2) 0.0019(19) 0.0048(19)
C10 0.031(2) 0.057(3) 0.037(2) 0.009(2) 0.0101(17) 0.0035(19)
C11 0.0234(17) 0.042(2) 0.037(2) 0.0003(17) 0.0057(15) -0.0027(15)
C12 0.038(2) 0.048(3) 0.047(3) 0.004(2) -0.003(2) 0.008(2)
C13 0.0256(18) 0.057(3) 0.040(2) -0.006(2) 0.0061(16) -0.0026(18)
C14 0.0301(19) 0.048(3) 0.037(2) -0.0064(18) 0.0086(16) -0.0044(17)
C15 0.0204(16) 0.038(2) 0.034(2) 0.0013(17) 0.0048(15) 0.0016(15)
C16 0.0232(16) 0.042(2) 0.0357(19) 0.0061(19) 0.0080(14) 0.0047(17)
C17 0.0238(17) 0.040(2) 0.036(2) 0.0054(16) 0.0089(15) 0.0013(15)
C18 0.0219(17) 0.035(2) 0.034(2) -0.0023(16) 0.0067(14) 0.0008(15)
C19 0.0313(19) 0.038(2) 0.039(2) 0.0073(17) 0.0081(16) 0.0038(16)
C20 0.0268(18) 0.038(2) 0.041(2) 0.0034(18) 0.0121(16) -0.0018(16)
C21 0.0235(17) 0.029(2) 0.034(2) 0.0008(16) 0.0075(15) 0.0000(14)
C22 0.0223(15) 0.0319(19) 0.0317(18) -0.0026(17) 0.0059(13) -0.0004(16)
C23 0.0212(16) 0.028(2) 0.034(2) -0.0021(15) 0.0047(14) -0.0023(13)
C24 0.0266(17) 0.026(2) 0.0322(18) -0.0001(15) 0.0062(14) -0.0018(14)
C25 0.0232(17) 0.032(2) 0.035(2) 0.0012(16) 0.0056(15) -0.0025(14)
C26 0.0260(17) 0.033(2) 0.034(2) -0.0012(16) 0.0086(15) -0.0003(15)
C27 0.0224(15) 0.033(2) 0.0314(18) 0.0022(16) 0.0073(13) 0.0029(15)
C28 0.0272(18) 0.041(2) 0.032(2) 0.0027(17) 0.0081(15) 0.0034(16)
C29 0.0263(18) 0.038(2) 0.039(2) -0.0051(18) 0.0076(16) 0.0001(16)
C30 0.0226(17) 0.039(2) 0.0316(19) 0.0009(16) 0.0052(15) 0.0028(15)
C31 0.032(2) 0.044(3) 0.033(2) -0.0013(18) 0.0092(16) 0.0031(17)
C32 0.047(3) 0.057(3) 0.045(3) -0.013(2) 0.007(2) -0.001(2)
C33 0.050(3) 0.057(3) 0.043(3) 0.003(2) 0.018(2) -0.007(2)
C34 0.049(3) 0.083(4) 0.040(3) -0.002(3) 0.014(2) 0.026(3)
C35 0.035(2) 0.037(2) 0.038(2) 0.0014(18) 0.0083(17) 0.0056(17)
C36 0.041(2) 0.040(3) 0.046(3) 0.003(2) 0.005(2) -0.0016(19)
C37 0.040(2) 0.046(3) 0.034(2) -0.001(2) 0.0018(16) 0.010(2)

loop_
_atom_type_symbol
_atom_type_description
_atom_type_scat_dispersion_real
_atom_type_scat_dispersion_imag
_atom_type_scat_source
C C 0.0047 0.0021 'International Tables Vol C Tables 4.2.6.8 and 6.1.1.4'
H H 0.0000 0.0000 'International Tables Vol C Tables 4.2.6.8 and 6.1.1.4'
Cd Cd -0.5784 1.4694 'International Tables Vol C Tables 4.2.6.8 and 6.1.1.4'
N N 0.0086 0.0042 'International Tables Vol C Tables 4.2.6.8 and 6.1.1.4'
O O 0.0148 0.0078 'International Tables Vol C Tables 4.2.6.8 and 6.1.1.4'

loop_
_geom_angle_atom_site_label_1
_geom_angle_atom_site_label_2
_geom_angle_atom_site_label_3
_geom_angle
_geom_angle_site_symmetry_1
_geom_angle_site_symmetry_3
_geom_angle_publ_flag
O1 Cd1 O4 116.91(10) . 1_455 ?
O1 Cd1 O5 100.12(11) . . ?
O4 Cd1 O5 96.29(10) 1_455 . ?
O1 Cd1 O4 153.70(9) . 3_656 ?
O4 Cd1 O4 83.32(9) 1_455 3_656 ?
O5 Cd1 O4 93.64(10) . 3_656 ?
O1 Cd1 O3 92.92(10) . 3_656 ?
O4 Cd1 O3 92.03(10) 1_455 3_656 ?
O5 Cd1 O3 159.25(10) . 3_656 ?
O4 Cd1 O3 68.45(9) 3_656 3_656 ?
O1 Cd1 O2 71.45(10) . . ?
O4 Cd1 O2 170.03(9) 1_455 . ?
O5 Cd1 O2 87.10(10) . . ?
O4 Cd1 O2 87.12(9) 3_656 . ?
O3 Cd1 O2 81.80(10) 3_656 . ?
O1 Cd1 Cd1 155.15(8) . 3_556 ?
O4 Cd1 Cd1 42.45(7) 1_455 3_556 ?
O5 Cd1 Cd1 96.62(8) . 3_556 ?
O4 Cd1 Cd1 40.87(6) 3_656 3_556 ?
O3 Cd1 Cd1 76.92(7) 3_656 3_556 ?
O2 Cd1 Cd1 127.93(7) . 3_556 ?
C1 O1 Cd1 119.2(2) . . ?
C6 O2 Cd1 112.5(2) . . ?
C24 O3 Cd1 113.7(2) . 3_656 ?
C23 O4 Cd1 117.9(2) . 1_655 ?
C23 O4 Cd1 113.9(2) . 3_656 ?
Cd1 O4 Cd1 96.68(9) 1_655 3_656 ?
C35 O5 Cd1 114.9(3) . . ?
C3 N1 C15 122.4(3) . . ?
C21 N2 C18 122.2(3) . . ?
C35 N3 C37 121.7(4) . . ?
C35 N3 C36 120.4(3) . . ?
C37 N3 C36 117.9(3) . . ?
O1 C1 C2 124.8(4) . . ?
O1 C1 C6 114.9(3) . . ?
C2 C1 C6 120.3(3) . . ?
C1 C2 C3 115.3(3) . . ?
C1 C2 C7 121.9(3) . . ?
C3 C2 C7 122.1(3) . . ?
N1 C3 C2 118.8(4) . . ?
N1 C3 C4 121.3(3) . . ?
C2 C3 C4 119.9(3) . . ?
C5 C4 C3 123.6(3) . . ?
C4 C5 C6 115.0(3) . . ?
C4 C5 C11 124.5(3) . . ?
C6 C5 C11 120.5(3) . . ?
O2 C6 C5 120.8(3) . . ?
O2 C6 C1 118.7(3) . . ?
C5 C6 C1 120.5(3) . . ?
C9 C7 C2 109.2(3) . . ?
C9 C7 C10 110.2(3) . . ?
C2 C7 C10 112.8(3) . . ?
C9 C7 C8 109.1(3) . . ?
C2 C7 C8 111.0(3) . . ?
C10 C7 C8 104.4(3) . . ?
C5 C11 C13 110.9(3) . . ?
C5 C11 C14 111.0(3) . . ?
C13 C11 C14 108.1(3) . . ?
C5 C11 C12 108.8(3) . . ?
C13 C11 C12 108.1(3) . . ?
C14 C11 C12 109.8(3) . . ?
C20 C15 C16 118.1(3) . . ?
C20 C15 N1 123.0(3) . . ?
C16 C15 N1 118.5(3) . . ?
C17 C16 C15 120.7(4) . . ?
C16 C17 C18 121.1(4) . . ?
C17 C18 C19 118.4(3) . . ?
C17 C18 N2 118.7(3) . . ?
C19 C18 N2 122.5(3) . . ?
C20 C19 C18 120.3(4) . . ?
C19 C20 C15 121.3(4) . . ?
N2 C21 C26 120.9(3) . . ?
N2 C21 C22 119.2(3) . . ?
C26 C21 C22 119.8(3) . . ?
C23 C22 C21 115.8(3) . . ?
C23 C22 C27 124.0(3) . . ?
C21 C22 C27 119.6(3) . . ?
O4 C23 C22 125.4(3) . . ?
O4 C23 C24 112.8(3) . . ?
C22 C23 C24 121.7(3) . . ?
O3 C24 C25 120.3(3) . . ?
O3 C24 C23 118.9(3) . . ?
C25 C24 C23 120.8(3) . . ?
C26 C25 C24 115.1(3) . . ?
C26 C25 C31 124.9(3) . . ?
C24 C25 C31 119.6(3) . . ?
C25 C26 C21 124.7(4) . . ?
C29 C27 C28 110.9(3) . . ?
C29 C27 C30 107.7(3) . . ?
C28 C27 C30 104.4(3) . . ?
C29 C27 C22 107.7(3) . . ?
C28 C27 C22 111.9(3) . . ?
C30 C27 C22 114.1(3) . . ?
C25 C31 C34 110.7(3) . . ?
C25 C31 C32 111.7(3) . . ?
C34 C31 C32 107.7(4) . . ?
C25 C31 C33 108.4(3) . . ?
C34 C31 C33 107.7(4) . . ?
C32 C31 C33 110.6(4) . . ?
O5 C35 N3 124.7(4) . . ?

loop_
_geom_bond_atom_site_label_1
_geom_bond_atom_site_label_2
_geom_bond_distance
_geom_bond_site_symmetry_2
_geom_bond_publ_flag
Cd1 O1 2.165(3) . ?
Cd1 O4 2.239(3) 1_455 ?
Cd1 O5 2.285(3) . ?
Cd1 O4 2.309(3) 3_656 ?
Cd1 O3 2.342(3) 3_656 ?
Cd1 O2 2.383(3) . ?
Cd1 Cd1 3.3983(9) 3_556 ?
O1 C1 1.301(4) . ?
O2 C6 1.243(4) . ?
O3 C24 1.239(4) . ?
O4 C23 1.327(4) . ?
O5 C35 1.243(5) . ?
N1 C3 1.304(5) . ?
N1 C15 1.406(5) . ?
N2 C21 1.306(5) . ?
N2 C18 1.416(4) . ?
N3 C35 1.315(5) . ?
N3 C37 1.455(5) . ?
N3 C36 1.465(5) . ?
C1 C2 1.383(5) . ?
C1 C6 1.514(5) . ?
C2 C3 1.464(5) . ?
C2 C7 1.536(5) . ?
C3 C4 1.472(6) . ?
C4 C5 1.344(5) . ?
C5 C6 1.482(5) . ?
C5 C11 1.526(5) . ?
C7 C9 1.531(6) . ?
C7 C10 1.540(5) . ?
C7 C8 1.542(5) . ?
C11 C13 1.535(5) . ?
C11 C14 1.535(5) . ?
C11 C12 1.543(6) . ?
C15 C20 1.396(6) . ?
C15 C16 1.402(5) . ?
C16 C17 1.382(5) . ?
C17 C18 1.397(5) . ?
C18 C19 1.400(5) . ?
C19 C20 1.388(5) . ?
C21 C26 1.461(5) . ?
C21 C22 1.480(5) . ?
C22 C23 1.365(5) . ?
C22 C27 1.548(5) . ?
C23 C24 1.499(5) . ?
C24 C25 1.476(5) . ?
C25 C26 1.341(5) . ?
C25 C31 1.521(5) . ?
C27 C29 1.529(5) . ?
C27 C28 1.535(5) . ?
C27 C30 1.548(5) . ?
C31 C34 1.530(6) . ?
C31 C32 1.531(6) . ?
C31 C33 1.539(6) . ?

loop_
_geom_torsion_atom_site_label_1
_geom_torsion_atom_site_label_2
_geom_torsion_atom_site_label_3
_geom_torsion_atom_site_label_4
_geom_torsion
_geom_torsion_site_symmetry_1
_geom_torsion_site_symmetry_2
_geom_torsion_site_symmetry_3
_geom_torsion_site_symmetry_4
_geom_torsion_publ_flag
Cd1 O1 C1 C2 160.5(3) . . . . ?
Cd1 O1 C1 C6 -18.4(4) . . . . ?
O1 C1 C2 C3 -166.4(4) . . . . ?
C6 C1 C2 C3 12.6(5) . . . . ?
O1 C1 C2 C7 4.0(6) . . . . ?
C6 C1 C2 C7 -177.1(3) . . . . ?
C15 N1 C3 C2 -168.3(4) . . . . ?
C15 N1 C3 C4 10.6(6) . . . . ?
C1 C2 C3 N1 153.9(4) . . . . ?
C7 C2 C3 N1 -16.4(6) . . . . ?
C1 C2 C3 C4 -25.0(5) . . . . ?
C7 C2 C3 C4 164.7(3) . . . . ?
N1 C3 C4 C5 -161.7(4) . . . . ?
C2 C3 C4 C5 17.2(6) . . . . ?
C3 C4 C5 C6 3.9(6) . . . . ?
C3 C4 C5 C11 -178.6(4) . . . . ?
Cd1 O2 C6 C5 -173.3(3) . . . . ?
Cd1 O2 C6 C1 7.9(4) . . . . ?
C4 C5 C6 O2 164.9(4) . . . . ?
C11 C5 C6 O2 -12.7(6) . . . . ?
C4 C5 C6 C1 -16.4(5) . . . . ?
C11 C5 C6 C1 166.1(4) . . . . ?
O1 C1 C6 O2 5.8(5) . . . . ?
C2 C1 C6 O2 -173.2(4) . . . . ?
O1 C1 C6 C5 -173.0(3) . . . . ?
C2 C1 C6 C5 8.0(6) . . . . ?
C1 C2 C7 C9 -80.5(4) . . . . ?
C3 C2 C7 C9 89.1(4) . . . . ?
C1 C2 C7 C10 156.6(4) . . . . ?
C3 C2 C7 C10 -33.8(5) . . . . ?
C1 C2 C7 C8 39.8(5) . . . . ?
C3 C2 C7 C8 -150.5(4) . . . . ?
C4 C5 C11 C13 11.8(6) . . . . ?
C6 C5 C11 C13 -170.9(4) . . . . ?
C4 C5 C11 C14 132.0(4) . . . . ?
C6 C5 C11 C14 -50.7(5) . . . . ?
C4 C5 C11 C12 -107.1(4) . . . . ?
C6 C5 C11 C12 70.3(4) . . . . ?
C3 N1 C15 C20 51.2(6) . . . . ?
C3 N1 C15 C16 -136.6(4) . . . . ?
C20 C15 C16 C17 -2.6(6) . . . . ?
N1 C15 C16 C17 -175.3(4) . . . . ?
C15 C16 C17 C18 0.1(6) . . . . ?
C16 C17 C18 C19 2.5(6) . . . . ?
C16 C17 C18 N2 175.0(4) . . . . ?
C21 N2 C18 C17 134.5(4) . . . . ?
C21 N2 C18 C19 -53.3(6) . . . . ?
C17 C18 C19 C20 -2.6(6) . . . . ?
N2 C18 C19 C20 -174.8(4) . . . . ?
C18 C19 C20 C15 0.0(6) . . . . ?
C16 C15 C20 C19 2.6(6) . . . . ?
N1 C15 C20 C19 174.9(4) . . . . ?
C18 N2 C21 C26 -9.6(6) . . . . ?
C18 N2 C21 C22 169.3(3) . . . . ?
N2 C21 C22 C23 -163.7(4) . . . . ?
C26 C21 C22 C23 15.2(5) . . . . ?
N2 C21 C22 C27 7.8(6) . . . . ?
C26 C21 C22 C27 -173.3(3) . . . . ?
Cd1 O4 C23 C22 99.1(4) 1_655 . . . ?
Cd1 O4 C23 C22 -148.6(3) 3_656 . . . ?
Cd1 O4 C23 C24 -83.3(3) 1_655 . . . ?
Cd1 O4 C23 C24 28.9(4) 3_656 . . . ?
C21 C22 C23 O4 171.5(3) . . . . ?
C27 C22 C23 O4 0.4(6) . . . . ?
C21 C22 C23 C24 -5.8(5) . . . . ?
C27 C22 C23 C24 -176.9(3) . . . . ?
Cd1 O3 C24 C25 157.1(3) 3_656 . . . ?
Cd1 O3 C24 C23 -23.3(4) 3_656 . . . ?
O4 C23 C24 O3 -3.5(5) . . . . ?
C22 C23 C24 O3 174.2(4) . . . . ?
O4 C23 C24 C25 176.1(3) . . . . ?
C22 C23 C24 C25 -6.3(5) . . . . ?
O3 C24 C25 C26 -171.6(4) . . . . ?
C23 C24 C25 C26 8.9(5) . . . . ?
O3 C24 C25 C31 2.1(5) . . . . ?
C23 C24 C25 C31 -177.4(3) . . . . ?
C24 C25 C26 C21 0.8(6) . . . . ?
C31 C25 C26 C21 -172.5(4) . . . . ?
N2 C21 C26 C25 165.6(4) . . . . ?
C22 C21 C26 C25 -13.3(6) . . . . ?
C23 C22 C27 C29 96.7(4) . . . . ?
C21 C22 C27 C29 -74.0(4) . . . . ?
C23 C22 C27 C28 -141.2(4) . . . . ?
C21 C22 C27 C28 48.1(5) . . . . ?
C23 C22 C27 C30 -22.8(5) . . . . ?
C21 C22 C27 C30 166.4(3) . . . . ?
C26 C25 C31 C34 -9.3(6) . . . . ?
C24 C25 C31 C34 177.7(4) . . . . ?
C26 C25 C31 C32 -129.2(4) . . . . ?
C24 C25 C31 C32 57.7(5) . . . . ?
C26 C25 C31 C33 108.7(5) . . . . ?
C24 C25 C31 C33 -64.3(5) . . . . ?
Cd1 O5 C35 N3 122.7(4) . . . . ?
C37 N3 C35 O5 -178.8(4) . . . . ?
C36 N3 C35 O5 0.3(6) . . . . ?
